data_2210499
loop_
_publ_author_name
'Cao, Qian-Yong'
'Yin, Bei'
'Liu, Jing-Hua'

_publ_section_title
;
 Bis[\m-bis(diphenylphosphino)methane-\k^2^<i>P</i>:<i>P</i>']digold(I)
 bis(perchlorate)
;
_journal_coeditor_code BH2047
_journal_issue 10
_journal_name_full 'Acta Crystallographica Section E'
_journal_page_first m2730
_journal_page_last m2731
_journal_paper_doi 10.1107/S1600536806038542
_journal_volume 62
_journal_year 2006
_chemical_formula_iupac '[Au2 (C25 H22 P2)2] (Cl O4)2'
_chemical_formula_moiety 'C50 H44 Au2 P4 2+, 2Cl O4 -'
_chemical_formula_sum 'C50 H44 Au2 Cl2 O8 P4'
_chemical_formula_weight 1361.56
_space_group_IT_number 14
_symmetry_cell_setting monoclinic
_symmetry_space_group_name_Hall '-P 2yn'
_symmetry_space_group_name_H-M 'P 1 21/n 1'
_atom_sites_solution_hydrogens geom
_atom_sites_solution_primary direct
_atom_sites_solution_secondary difmap
_audit_creation_method SHELXL-97
_cell_angle_alpha 90.00
_cell_angle_beta 105.287(5)
_cell_angle_gamma 90.00
_cell_formula_units_Z 2
_cell_length_a 10.569(4)
_cell_length_b 17.648(6)
_cell_length_c 13.797(5)
_cell_measurement_reflns_used 963
_cell_measurement_temperature 293(2)
_cell_measurement_theta_max 26.31
_cell_measurement_theta_min 3.39
_cell_volume 2482.4(16)
_computing_cell_refinement SMART
_computing_data_collection 'SMART (Bruker, 1998)'
_computing_data_reduction 'SAINT (Bruker, 1998)'
_computing_molecular_graphics 'SHELXTL (Bruker, 1998)'
_computing_publication_material SHELXTL
_computing_structure_refinement 'SHELXL97 (Sheldrick, 1997)'
_computing_structure_solution 'SHELXS97 (Sheldrick, 1997)'
_diffrn_ambient_temperature 293(2)
_diffrn_measured_fraction_theta_full 0.996
_diffrn_measured_fraction_theta_max 0.996
_diffrn_measurement_device_type 'Bruker SMART APEX-II CCD area-detector'
_diffrn_measurement_method '\f and \w'
_diffrn_radiation_monochromator graphite
_diffrn_radiation_source 'fine-focus sealed tube'
_diffrn_radiation_type MoK\a
_diffrn_radiation_wavelength 0.71073
_diffrn_reflns_av_R_equivalents 0.0555
_diffrn_reflns_av_sigmaI/netI 0.0694
_diffrn_reflns_limit_h_max 11
_diffrn_reflns_limit_h_min -13
_diffrn_reflns_limit_k_max 22
_diffrn_reflns_limit_k_min -10
_diffrn_reflns_limit_l_max 17
_diffrn_reflns_limit_l_min -17
_diffrn_reflns_number 13943
_diffrn_reflns_theta_full 26.40
_diffrn_reflns_theta_max 26.40
_diffrn_reflns_theta_min 1.92
_diffrn_standards_decay_% 0
_diffrn_standards_interval_count 0
_diffrn_standards_interval_time 0
_diffrn_standards_number 0
_exptl_absorpt_coefficient_mu 6.192
_exptl_absorpt_correction_T_max 0.420
_exptl_absorpt_correction_T_min 0.225
_exptl_absorpt_correction_type multi-scan
_exptl_absorpt_process_details '(SADABS; Sheldrick, 1996)'
_exptl_crystal_colour colourless
_exptl_crystal_density_diffrn 1.822
_exptl_crystal_density_method 'not measured'
_exptl_crystal_description block
_exptl_crystal_F_000 1320
_exptl_crystal_size_max 0.28
_exptl_crystal_size_mid 0.20
_exptl_crystal_size_min 0.14
_refine_diff_density_max 1.556
_refine_diff_density_min -1.228
_refine_ls_extinction_method none
_refine_ls_goodness_of_fit_ref 0.947
_refine_ls_hydrogen_treatment constr
_refine_ls_matrix_type full
_refine_ls_number_parameters 298
_refine_ls_number_reflns 5069
_refine_ls_number_restraints 24
_refine_ls_restrained_S_all 0.946
_refine_ls_R_factor_all 0.0637
_refine_ls_R_factor_gt 0.0377
_refine_ls_shift/su_max 0.001
_refine_ls_shift/su_mean 0.000
_refine_ls_structure_factor_coef Fsqd
_refine_ls_weighting_details 'calc w=1/[\s^2^(Fo^2^)+(0.0322P)^2^] where P=(Fo^2^+2Fc^2^)/3'
_refine_ls_weighting_scheme calc
_refine_ls_wR_factor_gt 0.0717
_refine_ls_wR_factor_ref 0.0790
_reflns_number_gt 3681
_reflns_number_total 5069
_reflns_threshold_expression I>2\s(I)
_cod_data_source_file bh2047.cif
_cod_data_source_block I
_cod_original_cell_volume 2482.3(15)
_cod_original_sg_symbol_H-M 'P 21/n'
_cod_database_code 2210499
_cod_database_fobs_code 2210499

loop_
_symmetry_equiv_pos_as_xyz
'x, y, z'
'-x+1/2, y+1/2, -z+1/2'
'-x, -y, -z'
'x-1/2, -y-1/2, z-1/2'

loop_
_atom_site_type_symbol
_atom_site_label
_atom_site_fract_x
_atom_site_fract_y
_atom_site_fract_z
_atom_site_U_iso_or_equiv
_atom_site_adp_type
_atom_site_calc_flag
_atom_site_refinement_flags
_atom_site_occupancy
Au Au1 0.381797(18) 0.491529(13) 0.535251(15) 0.03472(9) Uani d . 1
P P1 0.49059(13) 0.41547(9) 0.66767(10) 0.0326(3) Uani d . 1
P P2 0.73575(13) 0.43238(9) 0.59365(10) 0.0316(3) Uani d . 1
C C1 0.3882(5) 0.3423(4) 0.6988(4) 0.0378(14) Uani d . 1
C C2 0.2929(6) 0.3651(5) 0.7464(5) 0.062(2) Uani d . 1
H H2 0.2864 0.4157 0.7632 0.075 Uiso calc R 1
C C3 0.2088(7) 0.3120(5) 0.7681(6) 0.071(2) Uani d . 1
H H3 0.1475 0.3269 0.8020 0.085 Uiso calc R 1
C C4 0.2138(7) 0.2381(5) 0.7409(6) 0.072(2) Uani d . 1
H H4 0.1545 0.2033 0.7544 0.087 Uiso calc R 1
C C5 0.3064(7) 0.2148(5) 0.6936(6) 0.076(2) Uani d . 1
H H5 0.3116 0.1643 0.6761 0.092 Uiso calc R 1
C C6 0.3912(6) 0.2676(4) 0.6728(5) 0.0582(19) Uani d . 1
H H6 0.4529 0.2519 0.6398 0.070 Uiso calc R 1
C C7 0.5522(5) 0.4672(4) 0.7834(4) 0.0413(15) Uani d . 1
C C8 0.6168(6) 0.4303(4) 0.8707(5) 0.0578(19) Uani d . 1
H H8 0.6294 0.3782 0.8703 0.069 Uiso calc R 1
C C9 0.6628(8) 0.4713(6) 0.9590(5) 0.077(2) Uani d . 1
H H9 0.7057 0.4464 1.0179 0.093 Uiso calc R 1
C C10 0.6451(8) 0.5480(6) 0.9594(6) 0.085(3) Uani d . 1
H H10 0.6763 0.5750 1.0188 0.102 Uiso calc R 1
C C11 0.5824(9) 0.5853(6) 0.8739(7) 0.098(3) Uani d . 1
H H11 0.5714 0.6376 0.8746 0.117 Uiso calc R 1
C C12 0.5350(8) 0.5445(5) 0.7857(5) 0.070(2) Uani d . 1
H H12 0.4912 0.5697 0.7273 0.084 Uiso calc R 1
C C13 0.6312(5) 0.3677(3) 0.6410(4) 0.0342(13) Uani d . 1
H H13A 0.6829 0.3439 0.7020 0.041 Uiso calc R 1
H H13B 0.5998 0.3282 0.5917 0.041 Uiso calc R 1
C C14 0.8303(5) 0.4850(3) 0.7005(4) 0.0356(13) Uani d . 1
C C15 0.9178(6) 0.4482(4) 0.7795(4) 0.0468(16) Uani d . 1
H H15 0.9297 0.3961 0.7772 0.056 Uiso calc R 1
C C16 0.9870(7) 0.4894(5) 0.8614(5) 0.065(2) Uani d . 1
H H16 1.0461 0.4647 0.9139 0.078 Uiso calc R 1
C C17 0.9700(7) 0.5653(5) 0.8665(6) 0.073(2) Uani d . 1
H H17 1.0175 0.5925 0.9220 0.087 Uiso calc R 1
C C18 0.8821(8) 0.6019(5) 0.7893(6) 0.081(3) Uani d . 1
H H18 0.8692 0.6538 0.7932 0.098 Uiso calc R 1
C C19 0.8130(6) 0.5621(4) 0.7062(5) 0.0590(19) Uani d . 1
H H19 0.7546 0.5874 0.6538 0.071 Uiso calc R 1
C C20 0.8534(5) 0.3739(3) 0.5529(4) 0.0333(13) Uani d . 1
C C21 0.8324(6) 0.3019(4) 0.5222(5) 0.0578(19) Uani d . 1
H H21 0.7560 0.2774 0.5263 0.069 Uiso calc R 1
C C22 0.9242(7) 0.2632(4) 0.4842(6) 0.067(2) Uani d . 1
H H22 0.9082 0.2132 0.4635 0.081 Uiso calc R 1
C C23 1.0336(7) 0.2965(5) 0.4771(5) 0.062(2) Uani d . 1
H H23 1.0917 0.2710 0.4485 0.074 Uiso calc R 1
C C24 1.0600(7) 0.3675(6) 0.5117(6) 0.078(3) Uani d . 1
H H24 1.1393 0.3899 0.5105 0.093 Uiso calc R 1
C C25 0.9702(7) 0.4079(5) 0.5492(6) 0.071(2) Uani d . 1
H H25 0.9885 0.4574 0.5717 0.086 Uiso calc R 1
Cl Cl1 0.41267(16) 0.25816(11) 0.39094(13) 0.0538(4) Uani d . 1
O O1 0.4043(7) 0.2524(4) 0.2890(4) 0.127(3) Uani d U 1
O O2 0.5068(6) 0.2081(3) 0.4466(4) 0.0980(19) Uani d U 1
O O3 0.4355(9) 0.3289(4) 0.4279(5) 0.195(5) Uani d U 1
O O4 0.2931(7) 0.2368(7) 0.3976(8) 0.213(5) Uani d U 1

loop_
_atom_site_aniso_label
_atom_site_aniso_U_11
_atom_site_aniso_U_22
_atom_site_aniso_U_33
_atom_site_aniso_U_12
_atom_site_aniso_U_13
_atom_site_aniso_U_23
Au1 0.02736(11) 0.04131(16) 0.03546(12) 0.00307(12) 0.00825(8) 0.00791(12)
P1 0.0308(7) 0.0349(9) 0.0330(7) 0.0038(7) 0.0098(6) 0.0041(7)
P2 0.0265(7) 0.0336(9) 0.0334(7) -0.0003(7) 0.0057(6) 0.0028(7)
C1 0.032(3) 0.041(4) 0.041(3) 0.002(3) 0.010(2) 0.005(3)
C2 0.057(4) 0.063(5) 0.076(5) 0.006(4) 0.034(4) 0.006(4)
C3 0.053(4) 0.081(7) 0.092(6) -0.004(5) 0.045(4) 0.004(5)
C4 0.060(5) 0.081(7) 0.081(6) -0.023(5) 0.028(4) 0.010(5)
C5 0.080(5) 0.059(6) 0.100(6) -0.017(5) 0.041(5) -0.004(5)
C6 0.054(4) 0.057(5) 0.075(5) -0.004(4) 0.038(4) -0.002(4)
C7 0.038(3) 0.050(4) 0.039(3) -0.002(3) 0.015(3) 0.000(3)
C8 0.056(4) 0.061(5) 0.051(4) 0.012(4) 0.006(3) 0.004(4)
C9 0.068(5) 0.110(8) 0.043(4) 0.007(5) -0.002(3) -0.004(5)
C10 0.088(6) 0.103(8) 0.056(5) 0.006(6) 0.003(4) -0.025(6)
C11 0.133(8) 0.077(7) 0.075(6) 0.004(6) 0.014(6) -0.035(5)
C12 0.092(6) 0.062(5) 0.050(4) 0.005(5) 0.007(4) -0.009(4)
C13 0.034(3) 0.031(3) 0.037(3) 0.000(3) 0.008(2) 0.004(3)
C14 0.025(2) 0.042(4) 0.038(3) -0.007(3) 0.004(2) -0.001(3)
C15 0.048(3) 0.042(4) 0.047(4) -0.004(3) 0.004(3) 0.004(3)
C16 0.056(4) 0.085(7) 0.045(4) -0.012(5) -0.002(3) 0.002(4)
C17 0.072(5) 0.077(7) 0.060(5) -0.025(5) 0.001(4) -0.021(5)
C18 0.082(6) 0.048(5) 0.106(7) -0.008(5) 0.011(5) -0.030(5)
C19 0.059(4) 0.042(4) 0.065(5) -0.001(4) -0.002(3) -0.007(4)
C20 0.032(3) 0.030(4) 0.039(3) 0.001(3) 0.010(2) 0.003(3)
C21 0.048(4) 0.061(5) 0.073(5) -0.007(4) 0.030(3) -0.007(4)
C22 0.075(5) 0.050(5) 0.086(5) 0.001(4) 0.036(4) -0.016(4)
C23 0.047(4) 0.079(6) 0.063(5) 0.010(4) 0.020(3) -0.013(4)
C24 0.049(4) 0.100(8) 0.098(6) -0.004(5) 0.046(4) -0.008(6)
C25 0.067(5) 0.059(5) 0.104(6) -0.006(4) 0.050(5) -0.006(5)
Cl1 0.0492(9) 0.0543(12) 0.0564(10) 0.0056(9) 0.0113(8) -0.0094(9)
O1 0.181(7) 0.124(6) 0.068(4) 0.035(5) 0.019(4) -0.006(4)
O2 0.115(5) 0.074(4) 0.092(4) 0.037(4) 0.005(3) 0.014(4)
O3 0.297(11) 0.048(4) 0.137(6) 0.031(6) -0.124(7) -0.029(4)
O4 0.097(5) 0.302(14) 0.275(11) -0.045(7) 0.112(7) -0.033(10)

loop_
_atom_type_symbol
_atom_type_description
_atom_type_scat_dispersion_real
_atom_type_scat_dispersion_imag
_atom_type_scat_source
C C 0.0033 0.0016 'International Tables Vol C Tables 4.2.6.8 and 6.1.1.4'
H H 0.0000 0.0000 'International Tables Vol C Tables 4.2.6.8 and 6.1.1.4'
O O 0.0106 0.0060 'International Tables Vol C Tables 4.2.6.8 and 6.1.1.4'
Cl Cl 0.1484 0.1585 'International Tables Vol C Tables 4.2.6.8 and 6.1.1.4'
P P 0.1023 0.0942 'International Tables Vol C Tables 4.2.6.8 and 6.1.1.4'
Au Au -2.0133 8.8022 'International Tables Vol C Tables 4.2.6.8 and 6.1.1.4'

loop_
_geom_angle_atom_site_label_1
_geom_angle_atom_site_label_2
_geom_angle_atom_site_label_3
_geom_angle_site_symmetry_1
_geom_angle_site_symmetry_3
_geom_angle
_geom_angle_publ_flag
P2 Au1 P1 3_666 . 177.14(5) yes
P2 Au1 Au1 3_666 3_666 91.02(4) yes
P1 Au1 Au1 . 3_666 91.81(4) yes
C7 P1 C1 . . 104.5(3) ?
C7 P1 C13 . . 106.8(3) ?
C1 P1 C13 . . 106.7(3) ?
C7 P1 Au1 . . 113.1(2) ?
C1 P1 Au1 . . 113.44(18) ?
C13 P1 Au1 . . 111.69(18) ?
C14 P2 C20 . . 105.6(3) ?
C14 P2 C13 . . 106.7(3) ?
C20 P2 C13 . . 106.5(3) ?
C14 P2 Au1 . 3_666 113.5(2) ?
C20 P2 Au1 . 3_666 111.43(18) ?
C13 P2 Au1 . 3_666 112.67(17) ?
C6 C1 C2 . . 117.9(6) ?
C6 C1 P1 . . 124.7(5) ?
C2 C1 P1 . . 117.2(5) ?
C3 C2 C1 . . 119.5(7) ?
C3 C2 H2 . . 120.2 ?
C1 C2 H2 . . 120.2 ?
C4 C3 C2 . . 121.1(7) ?
C4 C3 H3 . . 119.5 ?
C2 C3 H3 . . 119.5 ?
C3 C4 C5 . . 120.1(8) ?
C3 C4 H4 . . 119.9 ?
C5 C4 H4 . . 119.9 ?
C4 C5 C6 . . 118.8(8) ?
C4 C5 H5 . . 120.6 ?
C6 C5 H5 . . 120.6 ?
C1 C6 C5 . . 122.4(6) ?
C1 C6 H6 . . 118.8 ?
C5 C6 H6 . . 118.8 ?
C12 C7 C8 . . 119.0(6) ?
C12 C7 P1 . . 120.2(5) ?
C8 C7 P1 . . 120.8(6) ?
C7 C8 C9 . . 119.8(8) ?
C7 C8 H8 . . 120.1 ?
C9 C8 H8 . . 120.1 ?
C10 C9 C8 . . 120.2(8) ?
C10 C9 H9 . . 119.9 ?
C8 C9 H9 . . 119.9 ?
C11 C10 C9 . . 120.7(8) ?
C11 C10 H10 . . 119.6 ?
C9 C10 H10 . . 119.6 ?
C10 C11 C12 . . 119.3(9) ?
C10 C11 H11 . . 120.3 ?
C12 C11 H11 . . 120.3 ?
C7 C12 C11 . . 120.9(7) ?
C7 C12 H12 . . 119.5 ?
C11 C12 H12 . . 119.5 ?
P2 C13 P1 . . 112.6(3) ?
P2 C13 H13A . . 109.1 ?
P1 C13 H13A . . 109.1 ?
P2 C13 H13B . . 109.1 ?
P1 C13 H13B . . 109.1 ?
H13A C13 H13B . . 107.8 ?
C19 C14 C15 . . 119.2(5) ?
C19 C14 P2 . . 120.1(4) ?
C15 C14 P2 . . 120.7(5) ?
C16 C15 C14 . . 119.7(6) ?
C16 C15 H15 . . 120.2 ?
C14 C15 H15 . . 120.2 ?
C17 C16 C15 . . 121.0(7) ?
C17 C16 H16 . . 119.5 ?
C15 C16 H16 . . 119.5 ?
C16 C17 C18 . . 119.7(7) ?
C16 C17 H17 . . 120.2 ?
C18 C17 H17 . . 120.2 ?
C17 C18 C19 . . 120.4(8) ?
C17 C18 H18 . . 119.8 ?
C19 C18 H18 . . 119.8 ?
C18 C19 C14 . . 120.1(7) ?
C18 C19 H19 . . 120.0 ?
C14 C19 H19 . . 120.0 ?
C21 C20 C25 . . 118.3(6) ?
C21 C20 P2 . . 124.6(5) ?
C25 C20 P2 . . 117.0(5) ?
C20 C21 C22 . . 120.6(6) ?
C20 C21 H21 . . 119.7 ?
C22 C21 H21 . . 119.7 ?
C23 C22 C21 . . 121.2(7) ?
C23 C22 H22 . . 119.4 ?
C21 C22 H22 . . 119.4 ?
C22 C23 C24 . . 119.5(7) ?
C22 C23 H23 . . 120.3 ?
C24 C23 H23 . . 120.3 ?
C23 C24 C25 . . 120.8(7) ?
C23 C24 H24 . . 119.6 ?
C25 C24 H24 . . 119.6 ?
C20 C25 C24 . . 119.5(7) ?
C20 C25 H25 . . 120.2 ?
C24 C25 H25 . . 120.2 ?
O4 Cl1 O3 . . 108.2(7) ?
O4 Cl1 O1 . . 103.8(5) ?
O3 Cl1 O1 . . 114.1(5) ?
O4 Cl1 O2 . . 109.3(6) ?
O3 Cl1 O2 . . 110.3(4) ?
O1 Cl1 O2 . . 110.8(4) ?

loop_
_geom_bond_atom_site_label_1
_geom_bond_atom_site_label_2
_geom_bond_site_symmetry_2
_geom_bond_distance
_geom_bond_publ_flag
Au1 P2 3_666 2.3118(15) yes
Au1 P1 . 2.3138(15) yes
Au1 Au1 3_666 2.9258(9) yes
P1 C7 . 1.805(6) ?
P1 C1 . 1.807(6) ?
P1 C13 . 1.829(5) ?
P2 C14 . 1.805(6) ?
P2 C20 . 1.815(6) ?
P2 C13 . 1.825(5) ?
P2 Au1 3_666 2.3118(15) ?
C1 C6 . 1.370(9) ?
C1 C2 . 1.399(8) ?
C2 C3 . 1.379(9) ?
C2 H2 . 0.9300 ?
C3 C4 . 1.362(11) ?
C3 H3 . 0.9300 ?
C4 C5 . 1.374(10) ?
C4 H4 . 0.9300 ?
C5 C6 . 1.375(9) ?
C5 H5 . 0.9300 ?
C6 H6 . 0.9300 ?
C7 C12 . 1.376(10) ?
C7 C8 . 1.381(8) ?
C8 C9 . 1.390(10) ?
C8 H8 . 0.9300 ?
C9 C10 . 1.367(14) ?
C9 H9 . 0.9300 ?
C10 C11 . 1.361(11) ?
C10 H10 . 0.9300 ?
C11 C12 . 1.390(10) ?
C11 H11 . 0.9300 ?
C12 H12 . 0.9300 ?
C13 H13A . 0.9700 ?
C13 H13B . 0.9700 ?
C14 C19 . 1.378(9) ?
C14 C15 . 1.392(8) ?
C15 C16 . 1.379(9) ?
C15 H15 . 0.9300 ?
C16 C17 . 1.355(10) ?
C16 H16 . 0.9300 ?
C17 C18 . 1.377(10) ?
C17 H17 . 0.9300 ?
C18 C19 . 1.378(9) ?
C18 H18 . 0.9300 ?
C19 H19 . 0.9300 ?
C20 C21 . 1.339(9) ?
C20 C25 . 1.387(8) ?
C21 C22 . 1.397(9) ?
C21 H21 . 0.9300 ?
C22 C23 . 1.323(10) ?
C22 H22 . 0.9300 ?
C23 C24 . 1.343(11) ?
C23 H23 . 0.9300 ?
C24 C25 . 1.392(10) ?
C24 H24 . 0.9300 ?
C25 H25 . 0.9300 ?
Cl1 O4 . 1.345(6) ?
Cl1 O3 . 1.346(6) ?
Cl1 O1 . 1.389(6) ?
Cl1 O2 . 1.399(5) ?

loop_
_geom_torsion_atom_site_label_1
_geom_torsion_atom_site_label_2
_geom_torsion_atom_site_label_3
_geom_torsion_atom_site_label_4
_geom_torsion_site_symmetry_1
_geom_torsion
Au1 Au1 P1 C7 3_666 95.6(2)
Au1 Au1 P1 C1 3_666 -145.6(2)
Au1 Au1 P1 C13 3_666 -24.9(2)
C7 P1 C1 C6 . -133.6(6)
C13 P1 C1 C6 . -20.7(6)
Au1 P1 C1 C6 . 102.8(5)
C7 P1 C1 C2 . 51.3(5)
C13 P1 C1 C2 . 164.2(5)
Au1 P1 C1 C2 . -72.4(5)
C6 C1 C2 C3 . 2.0(10)
P1 C1 C2 C3 . 177.4(5)
C1 C2 C3 C4 . -2.3(12)
C2 C3 C4 C5 . 2.0(13)
C3 C4 C5 C6 . -1.3(12)
C2 C1 C6 C5 . -1.3(10)
P1 C1 C6 C5 . -176.4(6)
C4 C5 C6 C1 . 1.0(12)
C1 P1 C7 C12 . -125.5(6)
C13 P1 C7 C12 . 121.7(5)
Au1 P1 C7 C12 . -1.6(6)
C1 P1 C7 C8 . 54.5(5)
C13 P1 C7 C8 . -58.4(5)
Au1 P1 C7 C8 . 178.4(4)
C12 C7 C8 C9 . 0.3(10)
P1 C7 C8 C9 . -179.7(5)
C7 C8 C9 C10 . -0.5(11)
C8 C9 C10 C11 . 0.1(13)
C9 C10 C11 C12 . 0.6(14)
C8 C7 C12 C11 . 0.4(11)
P1 C7 C12 C11 . -179.7(6)
C10 C11 C12 C7 . -0.8(13)
C14 P2 C13 P1 . 76.4(3)
C20 P2 C13 P1 . -171.2(3)
Au1 P2 C13 P1 3_666 -48.7(3)
C7 P1 C13 P2 . -75.5(4)
C1 P1 C13 P2 . 173.2(3)
Au1 P1 C13 P2 . 48.7(3)
C20 P2 C14 C19 . 131.9(5)
C13 P2 C14 C19 . -115.1(5)
Au1 P2 C14 C19 3_666 9.6(6)
C20 P2 C14 C15 . -50.4(5)
C13 P2 C14 C15 . 62.6(5)
Au1 P2 C14 C15 3_666 -172.7(4)
C19 C14 C15 C16 . -0.9(9)
P2 C14 C15 C16 . -178.6(5)
C14 C15 C16 C17 . 0.6(11)
C15 C16 C17 C18 . 0.3(12)
C16 C17 C18 C19 . -1.1(12)
C17 C18 C19 C14 . 0.8(12)
C15 C14 C19 C18 . 0.1(10)
P2 C14 C19 C18 . 177.9(6)
C14 P2 C20 C21 . 139.6(6)
C13 P2 C20 C21 . 26.5(6)
Au1 P2 C20 C21 3_666 -96.7(6)
C14 P2 C20 C25 . -43.6(6)
C13 P2 C20 C25 . -156.7(5)
Au1 P2 C20 C25 3_666 80.1(5)
C25 C20 C21 C22 . -2.2(10)
P2 C20 C21 C22 . 174.6(5)
C20 C21 C22 C23 . -0.3(12)
C21 C22 C23 C24 . 3.3(13)
C22 C23 C24 C25 . -3.9(13)
C21 C20 C25 C24 . 1.6(11)
P2 C20 C25 C24 . -175.4(6)
C23 C24 C25 C20 . 1.4(13)
